data_7017191
loop_
_publ_author_name
'Sanyal, Rajni'
'Cameron, Scott A.'
'Brooker, Sally'

_publ_section_title
;
 Synthesis and complexes of an N(4) Schiff-base macrocycle derived from
 2,2'-iminobisbenzaldehyde.
;
_journal_issue 45
_journal_name_full 'Dalton transactions (Cambridge, England : 2003)'
_journal_page_first 12277
_journal_page_last 12287
_journal_paper_doi 10.1039/c1dt10730e
_journal_volume 40
_journal_year 2011
_chemical_formula_sum 'C21 H22 Fe N7 O2 S2'
_chemical_formula_weight 524.43
_chemical_name_systematic
;
?
;
_space_group_IT_number 19
_symmetry_cell_setting orthorhombic
_symmetry_space_group_name_Hall 'P 2ac 2ab'
_symmetry_space_group_name_H-M 'P 21 21 21'
_atom_sites_solution_hydrogens geom
_atom_sites_solution_primary direct
_atom_sites_solution_secondary difmap
_audit_creation_method SHELXL-97
_cell_angle_alpha 90.00
_cell_angle_beta 90.00
_cell_angle_gamma 90.00
_cell_formula_units_Z 4
_cell_length_a 8.894(8)
_cell_length_b 13.097(12)
_cell_length_c 19.980(15)
_cell_measurement_reflns_used 2092
_cell_measurement_temperature 90(2)
_cell_measurement_theta_max 21.584
_cell_measurement_theta_min 2.5025
_cell_volume 2327(3)
_computing_structure_refinement 'SHELXL-97 (Sheldrick, 1997)'
_computing_structure_solution 'SHELXS-97 (Sheldrick, 1990)'
_diffrn_ambient_temperature 90(2)
_diffrn_measured_fraction_theta_full 0.996
_diffrn_measured_fraction_theta_max 0.996
_diffrn_radiation_monochromator graphite
_diffrn_radiation_source 'fine-focus sealed tube'
_diffrn_radiation_type MoK\a
_diffrn_radiation_wavelength 0.71073
_diffrn_reflns_av_R_equivalents 0.1131
_diffrn_reflns_av_sigmaI/netI 0.0961
_diffrn_reflns_limit_h_max 10
_diffrn_reflns_limit_h_min -10
_diffrn_reflns_limit_k_max 15
_diffrn_reflns_limit_k_min -15
_diffrn_reflns_limit_l_max 24
_diffrn_reflns_limit_l_min -18
_diffrn_reflns_number 19217
_diffrn_reflns_theta_full 25.34
_diffrn_reflns_theta_max 25.34
_diffrn_reflns_theta_min 3.07
_exptl_absorpt_coefficient_mu 0.861
_exptl_absorpt_correction_T_max 0.9112
_exptl_absorpt_correction_T_min 0.5840
_exptl_absorpt_correction_type multi-scan
_exptl_absorpt_process_details 'SCALE (Bruker AXS Inc.)'
_exptl_crystal_colour red
_exptl_crystal_density_diffrn 1.497
_exptl_crystal_density_method 'not measured'
_exptl_crystal_description block
_exptl_crystal_F_000 1084
_exptl_crystal_size_max 0.27
_exptl_crystal_size_mid 0.12
_exptl_crystal_size_min 0.11
_refine_diff_density_max 0.974
_refine_diff_density_min -0.653
_refine_diff_density_rms 0.084
_refine_ls_abs_structure_details 'Flack H D (1983), Acta Cryst. A39, 876-881'
_refine_ls_abs_structure_Flack 0.00(3)
_refine_ls_extinction_method none
_refine_ls_goodness_of_fit_ref 1.038
_refine_ls_hydrogen_treatment constr
_refine_ls_matrix_type full
_refine_ls_number_parameters 299
_refine_ls_number_reflns 4241
_refine_ls_number_restraints 0
_refine_ls_restrained_S_all 1.038
_refine_ls_R_factor_all 0.0832
_refine_ls_R_factor_gt 0.0652
_refine_ls_shift/su_max 0.000
_refine_ls_shift/su_mean 0.000
_refine_ls_structure_factor_coef Fsqd
_refine_ls_weighting_details 'calc w=1/[\s^2^(Fo^2^)+(0.0465P)^2^+2.3194P] where P=(Fo^2^+2Fc^2^)/3'
_refine_ls_weighting_scheme calc
_refine_ls_wR_factor_gt 0.1389
_refine_ls_wR_factor_ref 0.1484
_reflns_number_gt 3377
_reflns_number_total 4241
_reflns_threshold_expression >2sigma(I)
_cod_data_source_file c1dt10730e.txt
_cod_data_source_block rs50_orth
_cod_depositor_comments
;
The following automatic conversions were performed:

'_symmetry_cell_setting' value 'Orthorhombic' changed to
'orthorhombic' according to
/home/saulius/struct/CIF-dictionaries/cif_core.dic dictionary named
'cif_core.dic' version 2.4.1 from
2010-06-29.

'_exptl_absorpt_correction_type' value 'Multi-Scan'
changed to 'multi-scan' according to
/home/saulius/struct/CIF-dictionaries/cif_core.dic dictionary named
'cif_core.dic' version 2.4.1 from 2010-06-29.

'_geom_bond_publ_flag'
value 'Y' changed to 'y' according to
/home/saulius/struct/CIF-dictionaries/cif_core.dic dictionary named
'cif_core.dic' version 2.4.1 from 2010-06-29 (6
times).

'_geom_angle_publ_flag' value 'Y' changed to 'y' according
to /home/saulius/struct/CIF-dictionaries/cif_core.dic dictionary
named 'cif_core.dic' version 2.4.1 from 2010-06-29 (15 times).

Automatic conversion script
Id: cif_fix_values 1715 2011-07-08 13:25:40Z adriana 
;
_cod_original_sg_symbol_H-M P2(1)2(1)2(1)
_cod_database_code 7017191

loop_
_symmetry_equiv_pos_as_xyz
'x, y, z'
'-x+1/2, -y, z+1/2'
'-x, y+1/2, -z+1/2'
'x+1/2, -y+1/2, -z'

loop_
_atom_site_label
_atom_site_type_symbol
_atom_site_fract_x
_atom_site_fract_y
_atom_site_fract_z
_atom_site_U_iso_or_equiv
_atom_site_adp_type
_atom_site_occupancy
_atom_site_symmetry_multiplicity
_atom_site_calc_flag
_atom_site_refinement_flags
Fe1 Fe 0.32677(10) 0.82818(7) 0.81046(4) 0.0309(2) Uani 1 1 d .
N1 N 0.3111(6) 0.7485(4) 0.8870(2) 0.0268(11) Uani 1 1 d .
N2 N 0.1978(6) 0.7450(4) 0.7567(2) 0.0310(12) Uani 1 1 d .
N3 N 0.3380(7) 0.9161(4) 0.7307(3) 0.0482(16) Uani 1 1 d .
H3A H 0.2692 0.9677 0.7399 0.058 Uiso 1 1 calc R
N4 N 0.4630(5) 0.9254(4) 0.8482(2) 0.0294(12) Uani 1 1 d .
N50 N 0.4990(6) 0.7520(4) 0.7780(2) 0.0323(13) Uani 1 1 d .
C50 C 0.6172(8) 0.7252(5) 0.7606(3) 0.0357(16) Uani 1 1 d .
S50 S 0.7815(2) 0.6800(2) 0.73624(9) 0.0609(6) Uani 1 1 d .
N60 N 0.1559(6) 0.9101(4) 0.8396(3) 0.0361(13) Uani 1 1 d .
C60 C 0.0531(7) 0.9518(5) 0.8599(3) 0.0349(16) Uani 1 1 d .
S60 S -0.0923(2) 1.01471(16) 0.89083(8) 0.0456(5) Uani 1 1 d .
C1 C 0.2859(7) 0.6426(5) 0.8833(3) 0.0294(14) Uani 1 1 d .
C2 C 0.3418(9) 0.5759(5) 0.9330(3) 0.0380(16) Uani 1 1 d .
H2 H 0.4026 0.6027 0.9679 0.046 Uiso 1 1 calc R
C3 C 0.3107(9) 0.4743(5) 0.9321(3) 0.0428(17) Uani 1 1 d .
H3 H 0.3490 0.4313 0.9664 0.051 Uiso 1 1 calc R
C4 C 0.2220(8) 0.4325(6) 0.8806(3) 0.0433(18) Uani 1 1 d .
H4 H 0.1967 0.3620 0.8813 0.052 Uiso 1 1 calc R
C5 C 0.1721(8) 0.4933(5) 0.8297(3) 0.0355(14) Uani 1 1 d .
H5 H 0.1132 0.4644 0.7948 0.043 Uiso 1 1 calc R
C6 C 0.2072(6) 0.5988(5) 0.8282(3) 0.0273(13) Uani 1 1 d .
C7 C 0.1580(7) 0.6529(4) 0.7695(3) 0.0291(13) Uani 1 1 d .
H7 H 0.0933 0.6190 0.7390 0.035 Uiso 1 1 calc R
C8 C 0.1545(8) 0.7944(6) 0.6931(3) 0.0496(18) Uani 1 1 d .
H8A H 0.1406 0.7422 0.6578 0.059 Uiso 1 1 calc R
H8B H 0.0586 0.8318 0.6988 0.059 Uiso 1 1 calc R
C9 C 0.2736(9) 0.8651(6) 0.6740(3) 0.053(2) Uani 1 1 d .
H9A H 0.3535 0.8270 0.6501 0.064 Uiso 1 1 calc R
H9B H 0.2322 0.9166 0.6428 0.064 Uiso 1 1 calc R
C10 C 0.4787(9) 0.9684(7) 0.7293(3) 0.059(2) Uani 1 1 d .
H10A H 0.4671 1.0328 0.7039 0.071 Uiso 1 1 calc R
H10B H 0.5535 0.9257 0.7056 0.071 Uiso 1 1 calc R
C11 C 0.5363(7) 0.9923(5) 0.7981(3) 0.0353(15) Uani 1 1 d .
H11A H 0.6465 0.9820 0.7995 0.042 Uiso 1 1 calc R
H11B H 0.5152 1.0647 0.8089 0.042 Uiso 1 1 calc R
C12 C 0.4844(7) 0.9394(5) 0.9105(3) 0.0310(14) Uani 1 1 d .
H12 H 0.5559 0.9893 0.9239 0.037 Uiso 1 1 calc R
C13 C 0.4052(7) 0.8831(5) 0.9620(3) 0.0311(14) Uani 1 1 d .
C14 C 0.4143(8) 0.9222(5) 1.0275(3) 0.0376(16) Uani 1 1 d .
H14 H 0.4756 0.9803 1.0356 0.045 Uiso 1 1 calc R
C15 C 0.3370(9) 0.8789(5) 1.0805(3) 0.0398(16) Uani 1 1 d .
H15 H 0.3482 0.9049 1.1246 0.048 Uiso 1 1 calc R
C16 C 0.2424(8) 0.7964(6) 1.0678(3) 0.0457(19) Uani 1 1 d .
H16 H 0.1837 0.7682 1.1029 0.055 Uiso 1 1 calc R
C17 C 0.2340(8) 0.7559(5) 1.0045(3) 0.0380(16) Uani 1 1 d .
H17 H 0.1684 0.6998 0.9970 0.046 Uiso 1 1 calc R
C18 C 0.3185(7) 0.7937(4) 0.9502(3) 0.0305(14) Uani 1 1 d .
C31 C 0.2301(8) 0.1480(6) 0.9538(4) 0.051(2) Uani 1 1 d .
H31A H 0.1538 0.1973 0.9681 0.077 Uiso 1 1 calc R
H31B H 0.2116 0.0822 0.9756 0.077 Uiso 1 1 calc R
H31C H 0.2251 0.1395 0.9051 0.077 Uiso 1 1 calc R
N31 N 0.3815(7) 0.1859(5) 0.9728(3) 0.0472(15) Uani 1 1 d .
O31 O 0.4088(8) 0.1973(5) 1.0317(3) 0.088(2) Uani 1 1 d .
O32 O 0.4741(7) 0.2024(5) 0.9294(3) 0.078(2) Uani 1 1 d .

loop_
_atom_site_aniso_label
_atom_site_aniso_U_11
_atom_site_aniso_U_22
_atom_site_aniso_U_33
_atom_site_aniso_U_23
_atom_site_aniso_U_13
_atom_site_aniso_U_12
Fe1 0.0259(4) 0.0339(5) 0.0329(4) 0.0043(4) -0.0026(4) -0.0034(4)
N1 0.023(3) 0.030(3) 0.027(2) 0.002(2) 0.008(2) -0.001(2)
N2 0.025(3) 0.038(3) 0.029(3) 0.001(2) -0.005(2) -0.004(2)
N3 0.053(4) 0.045(3) 0.047(3) 0.013(3) -0.013(3) -0.023(3)
N4 0.020(3) 0.034(3) 0.035(3) 0.002(2) -0.004(2) -0.006(2)
N50 0.030(3) 0.040(3) 0.027(3) 0.003(2) -0.001(2) -0.006(3)
C50 0.035(4) 0.049(4) 0.023(3) 0.005(3) -0.004(3) 0.000(3)
S50 0.0384(11) 0.1000(18) 0.0444(10) 0.0071(12) 0.0055(8) 0.0200(12)
N60 0.025(3) 0.030(3) 0.053(3) 0.003(2) -0.001(3) -0.004(3)
C60 0.029(4) 0.039(4) 0.037(4) 0.013(3) -0.010(3) -0.010(3)
S60 0.0323(9) 0.0634(13) 0.0411(9) 0.0084(9) 0.0032(8) 0.0061(9)
C1 0.027(3) 0.028(3) 0.033(3) 0.002(3) 0.008(3) -0.007(3)
C2 0.047(4) 0.036(4) 0.031(3) -0.003(3) -0.002(3) 0.000(4)
C3 0.056(5) 0.033(4) 0.039(3) 0.004(3) 0.004(4) 0.008(4)
C4 0.050(4) 0.037(4) 0.044(4) -0.003(3) 0.010(3) -0.006(3)
C5 0.036(4) 0.039(4) 0.032(3) -0.006(3) 0.002(3) -0.001(3)
C6 0.018(3) 0.030(3) 0.034(3) -0.001(2) 0.006(2) -0.001(2)
C7 0.019(3) 0.035(4) 0.034(3) -0.008(3) 0.003(3) -0.003(3)
C8 0.044(4) 0.061(5) 0.043(4) 0.008(4) -0.009(4) -0.004(4)
C9 0.072(5) 0.063(5) 0.026(3) 0.009(3) -0.003(3) -0.022(4)
C10 0.062(5) 0.082(6) 0.033(4) 0.023(4) 0.004(3) -0.041(5)
C11 0.022(3) 0.040(4) 0.045(4) 0.009(3) 0.004(3) -0.005(3)
C12 0.021(3) 0.026(3) 0.046(4) -0.001(3) -0.004(3) 0.000(3)
C13 0.020(3) 0.035(4) 0.038(3) 0.000(3) 0.003(3) 0.000(3)
C14 0.042(4) 0.030(3) 0.041(4) -0.008(3) -0.003(3) -0.007(3)
C15 0.042(4) 0.044(4) 0.033(3) -0.007(3) 0.003(3) -0.003(4)
C16 0.049(5) 0.049(5) 0.039(4) -0.007(3) 0.008(3) -0.007(4)
C17 0.039(4) 0.039(4) 0.036(3) -0.004(3) 0.007(3) -0.009(3)
C18 0.027(3) 0.029(3) 0.035(3) -0.002(2) -0.003(3) 0.002(3)
C31 0.041(4) 0.059(5) 0.055(4) 0.003(4) 0.003(3) 0.007(4)
N31 0.048(4) 0.037(3) 0.056(4) 0.004(3) -0.004(3) -0.002(3)
O31 0.105(5) 0.106(6) 0.054(3) -0.008(4) -0.006(3) -0.055(5)
O32 0.058(4) 0.098(6) 0.077(4) -0.014(4) 0.016(3) -0.023(4)

loop_
_atom_type_symbol
_atom_type_description
_atom_type_scat_dispersion_real
_atom_type_scat_dispersion_imag
_atom_type_scat_source
C C 0.0033 0.0016 'International Tables Vol C Tables 4.2.6.8 and 6.1.1.4'
H H 0.0000 0.0000 'International Tables Vol C Tables 4.2.6.8 and 6.1.1.4'
N N 0.0061 0.0033 'International Tables Vol C Tables 4.2.6.8 and 6.1.1.4'
S S 0.1246 0.1234 'International Tables Vol C Tables 4.2.6.8 and 6.1.1.4'
Fe Fe 0.3463 0.8444 'International Tables Vol C Tables 4.2.6.8 and 6.1.1.4'
O O 0.0106 0.0060 'International Tables Vol C Tables 4.2.6.8 and 6.1.1.4'

loop_
_geom_angle_atom_site_label_1
_geom_angle_atom_site_label_2
_geom_angle_atom_site_label_3
_geom_angle
_geom_angle_publ_flag
N1 Fe1 N4 95.6(2) y
N1 Fe1 N2 95.6(2) y
N4 Fe1 N2 168.7(2) y
N1 Fe1 N50 92.6(2) y
N4 Fe1 N50 88.5(2) y
N2 Fe1 N50 89.6(2) y
N1 Fe1 N60 90.3(2) y
N4 Fe1 N60 90.6(2) y
N2 Fe1 N60 90.8(2) y
N50 Fe1 N60 177.1(2) y
N1 Fe1 N3 177.9(3) y
N4 Fe1 N3 84.1(2) y
N2 Fe1 N3 84.7(2) y
N50 Fe1 N3 89.5(3) y
N60 Fe1 N3 87.7(3) y
C18 N1 C1 118.3(5) ?
C18 N1 Fe1 120.2(4) ?
C1 N1 Fe1 121.5(4) ?
C7 N2 C8 120.8(5) ?
C7 N2 Fe1 126.0(4) ?
C8 N2 Fe1 113.0(4) ?
C10 N3 C9 124.0(6) ?
C10 N3 Fe1 109.9(4) ?
C9 N3 Fe1 110.3(4) ?
C10 N3 H3A 103.4 ?
C9 N3 H3A 103.4 ?
Fe1 N3 H3A 103.4 ?
C12 N4 C11 120.6(5) ?
C12 N4 Fe1 125.2(4) ?
C11 N4 Fe1 114.0(4) ?
C50 N50 Fe1 166.0(6) ?
N50 C50 S50 176.6(7) ?
C60 N60 Fe1 174.6(5) ?
N60 C60 S60 178.1(6) ?
N1 C1 C2 121.1(5) ?
N1 C1 C6 121.1(5) ?
C2 C1 C6 117.8(5) ?
C3 C2 C1 121.6(6) ?
C3 C2 H2 119.2 ?
C1 C2 H2 119.2 ?
C2 C3 C4 120.3(6) ?
C2 C3 H3 119.9 ?
C4 C3 H3 119.9 ?
C5 C4 C3 120.0(6) ?
C5 C4 H4 120.0 ?
C3 C4 H4 120.0 ?
C4 C5 C6 120.8(6) ?
C4 C5 H5 119.6 ?
C6 C5 H5 119.6 ?
C5 C6 C1 119.0(5) ?
C5 C6 C7 115.5(5) ?
C1 C6 C7 125.4(5) ?
N2 C7 C6 122.9(6) ?
N2 C7 H7 118.5 ?
C6 C7 H7 118.5 ?
C9 C8 N2 108.3(6) ?
C9 C8 H8A 110.0 ?
N2 C8 H8A 110.0 ?
C9 C8 H8B 110.0 ?
N2 C8 H8B 110.0 ?
H8A C8 H8B 108.4 ?
N3 C9 C8 112.2(5) ?
N3 C9 H9A 109.2 ?
C8 C9 H9A 109.2 ?
N3 C9 H9B 109.2 ?
C8 C9 H9B 109.2 ?
H9A C9 H9B 107.9 ?
N3 C10 C11 112.5(5) ?
N3 C10 H10A 109.1 ?
C11 C10 H10A 109.1 ?
N3 C10 H10B 109.1 ?
C11 C10 H10B 109.1 ?
H10A C10 H10B 107.8 ?
N4 C11 C10 110.2(5) ?
N4 C11 H11A 109.6 ?
C10 C11 H11A 109.6 ?
N4 C11 H11B 109.6 ?
C10 C11 H11B 109.6 ?
H11A C11 H11B 108.1 ?
N4 C12 C13 123.3(6) ?
N4 C12 H12 118.4 ?
C13 C12 H12 118.4 ?
C14 C13 C18 119.0(6) ?
C14 C13 C12 116.6(6) ?
C18 C13 C12 124.5(6) ?
C15 C14 C13 122.2(6) ?
C15 C14 H14 118.9 ?
C13 C14 H14 118.9 ?
C14 C15 C16 118.6(6) ?
C14 C15 H15 120.7 ?
C16 C15 H15 120.7 ?
C17 C16 C15 120.0(6) ?
C17 C16 H16 120.0 ?
C15 C16 H16 120.0 ?
C16 C17 C18 122.9(6) ?
C16 C17 H17 118.5 ?
C18 C17 H17 118.5 ?
N1 C18 C17 121.4(6) ?
N1 C18 C13 121.6(5) ?
C17 C18 C13 116.9(5) ?
N31 C31 H31A 109.5 ?
N31 C31 H31B 109.5 ?
H31A C31 H31B 109.5 ?
N31 C31 H31C 109.5 ?
H31A C31 H31C 109.5 ?
H31B C31 H31C 109.5 ?
O31 N31 O32 122.4(7) ?
O31 N31 C31 118.2(6) ?
O32 N31 C31 119.4(6) ?

loop_
_geom_bond_atom_site_label_1
_geom_bond_atom_site_label_2
_geom_bond_distance
_geom_bond_publ_flag
Fe1 N1 1.858(5) y
Fe1 N4 1.912(5) y
Fe1 N2 1.912(5) y
Fe1 N50 1.939(6) y
Fe1 N60 1.949(6) y
Fe1 N3 1.969(5) y
N1 C18 1.397(7) ?
N1 C1 1.407(8) ?
N2 C7 1.283(8) ?
N2 C8 1.476(8) ?
N3 C10 1.427(9) ?
N3 C9 1.434(8) ?
N3 H3A 0.9300 ?
N4 C12 1.273(7) ?
N4 C11 1.481(7) ?
N50 C50 1.162(8) ?
C50 S50 1.650(7) ?
N60 C60 1.139(8) ?
C60 S60 1.654(7) ?
C1 C2 1.414(8) ?
C1 C6 1.425(8) ?
C2 C3 1.359(9) ?
C2 H2 0.9500 ?
C3 C4 1.408(10) ?
C3 H3 0.9500 ?
C4 C5 1.366(9) ?
C4 H4 0.9500 ?
C5 C6 1.416(8) ?
C5 H5 0.9500 ?
C6 C7 1.438(8) ?
C7 H7 0.9500 ?
C8 C9 1.457(10) ?
C8 H8A 0.9900 ?
C8 H8B 0.9900 ?
C9 H9A 0.9900 ?
C9 H9B 0.9900 ?
C10 C11 1.500(8) ?
C10 H10A 0.9900 ?
C10 H10B 0.9900 ?
C11 H11A 0.9900 ?
C11 H11B 0.9900 ?
C12 C13 1.449(8) ?
C12 H12 0.9500 ?
C13 C14 1.409(8) ?
C13 C18 1.421(8) ?
C14 C15 1.384(9) ?
C14 H14 0.9500 ?
C15 C16 1.392(9) ?
C15 H15 0.9500 ?
C16 C17 1.374(9) ?
C16 H16 0.9500 ?
C17 C18 1.409(8) ?
C17 H17 0.9500 ?
C31 N31 1.484(9) ?
C31 H31A 0.9800 ?
C31 H31B 0.9800 ?
C31 H31C 0.9800 ?
N31 O31 1.211(7) ?
N31 O32 1.216(8) ?

loop_
_geom_hbond_atom_site_label_D
_geom_hbond_atom_site_label_H
_geom_hbond_atom_site_label_A
_geom_hbond_distance_DH
_geom_hbond_distance_HA
_geom_hbond_distance_DA
_geom_hbond_angle_DHA
_geom_hbond_site_symmetry_A
N3 H3A S50 0.93 2.86 3.676(8) 147.6 3_656

loop_
_geom_torsion_atom_site_label_1
_geom_torsion_atom_site_label_2
_geom_torsion_atom_site_label_3
_geom_torsion_atom_site_label_4
_geom_torsion
N4 Fe1 N1 C18 33.5(5)
N2 Fe1 N1 C18 -147.9(5)
N50 Fe1 N1 C18 122.2(5)
N60 Fe1 N1 C18 -57.1(5)
N3 Fe1 N1 C18 -48(7)
N4 Fe1 N1 C1 -149.0(5)
N2 Fe1 N1 C1 29.6(5)
N50 Fe1 N1 C1 -60.2(5)
N60 Fe1 N1 C1 120.4(5)
N3 Fe1 N1 C1 129(6)
N1 Fe1 N2 C7 -16.5(5)
N4 Fe1 N2 C7 156.3(10)
N50 Fe1 N2 C7 76.0(5)
N60 Fe1 N2 C7 -106.9(5)
N3 Fe1 N2 C7 165.5(6)
N1 Fe1 N2 C8 168.2(4)
N4 Fe1 N2 C8 -19.0(14)
N50 Fe1 N2 C8 -99.2(5)
N60 Fe1 N2 C8 77.9(5)
N3 Fe1 N2 C8 -9.7(5)
N1 Fe1 N3 C10 109(6)
N4 Fe1 N3 C10 27.1(5)
N2 Fe1 N3 C10 -151.1(6)
N50 Fe1 N3 C10 -61.5(6)
N60 Fe1 N3 C10 117.9(6)
N1 Fe1 N3 C9 -111(6)
N4 Fe1 N3 C9 167.2(6)
N2 Fe1 N3 C9 -11.0(6)
N50 Fe1 N3 C9 78.6(6)
N60 Fe1 N3 C9 -102.0(6)
N1 Fe1 N4 C12 -18.9(5)
N2 Fe1 N4 C12 168.3(10)
N50 Fe1 N4 C12 -111.4(5)
N60 Fe1 N4 C12 71.4(5)
N3 Fe1 N4 C12 159.0(6)
N1 Fe1 N4 C11 166.1(4)
N2 Fe1 N4 C11 -6.7(14)
N50 Fe1 N4 C11 73.6(4)
N60 Fe1 N4 C11 -103.6(4)
N3 Fe1 N4 C11 -16.0(4)
N1 Fe1 N50 C50 -115(2)
N4 Fe1 N50 C50 -19(2)
N2 Fe1 N50 C50 150(2)
N60 Fe1 N50 C50 53(5)
N3 Fe1 N50 C50 65(2)
Fe1 N50 C50 S50 165(8)
N1 Fe1 N60 C60 -18(6)
N4 Fe1 N60 C60 -114(6)
N2 Fe1 N60 C60 77(6)
N50 Fe1 N60 C60 174(5)
N3 Fe1 N60 C60 162(6)
Fe1 N60 C60 S60 106(19)
C18 N1 C1 C2 -32.7(8)
Fe1 N1 C1 C2 149.7(5)
C18 N1 C1 C6 149.2(6)
Fe1 N1 C1 C6 -28.4(7)
N1 C1 C2 C3 176.0(6)
C6 C1 C2 C3 -5.8(10)
C1 C2 C3 C4 0.5(11)
C2 C3 C4 C5 2.8(11)
C3 C4 C5 C6 -0.7(11)
C4 C5 C6 C1 -4.7(9)
C4 C5 C6 C7 175.5(6)
N1 C1 C6 C5 -174.1(5)
C2 C1 C6 C5 7.7(9)
N1 C1 C6 C7 5.8(9)
C2 C1 C6 C7 -172.4(6)
C8 N2 C7 C6 175.0(6)
Fe1 N2 C7 C6 0.1(8)
C5 C6 C7 N2 -170.7(6)
C1 C6 C7 N2 9.5(9)
C7 N2 C8 C9 -147.6(6)
Fe1 N2 C8 C9 27.9(7)
C10 N3 C9 C8 163.4(7)
Fe1 N3 C9 C8 30.0(8)
N2 C8 C9 N3 -37.4(9)
C9 N3 C10 C11 -166.0(7)
Fe1 N3 C10 C11 -32.5(9)
C12 N4 C11 C10 -173.1(6)
Fe1 N4 C11 C10 2.2(7)
N3 C10 C11 N4 20.1(9)
C11 N4 C12 C13 173.9(5)
Fe1 N4 C12 C13 -0.8(9)
N4 C12 C13 C14 -165.8(6)
N4 C12 C13 C18 12.9(10)
C18 C13 C14 C15 -2.5(10)
C12 C13 C14 C15 176.3(6)
C13 C14 C15 C16 -2.7(11)
C14 C15 C16 C17 3.8(11)
C15 C16 C17 C18 0.3(11)
C1 N1 C18 C17 -31.9(9)
Fe1 N1 C18 C17 145.7(5)
C1 N1 C18 C13 151.4(6)
Fe1 N1 C18 C13 -30.9(8)
C16 C17 C18 N1 177.8(6)
C16 C17 C18 C13 -5.4(10)
C14 C13 C18 N1 -176.8(6)
C12 C13 C18 N1 4.4(10)
C14 C13 C18 C17 6.4(9)
C12 C13 C18 C17 -172.4(6)
